data_7201733
loop_
_publ_author_name
'Anjos, Tania'
'Roberts-Bleming, Susan J.'
'Charlton, Adam'
'Robertson, Neil'
'Mount, Andrew R.'
'Coles, Simon J.'
'Hursthouse, Michael B.'
'Kalaji, Maher'
'Murphy, Patrick J.'

_publ_section_title
;
 Nickel dithiolenes containing pendant thiophene units: precursors to
 dithiolene--polythiophene hybrid materials
;
_journal_issue 4
_journal_name_full 'Journal of Materials Chemistry'
_journal_page_first 475
_journal_paper_doi 10.1039/b714372a
_journal_volume 18
_journal_year 2008
_chemical_formula_sum 'C20 H12 Ni S8'
_chemical_formula_weight 567.49
_chemical_name_common 'C20 H12 Ni1 S8'
_chemical_name_systematic
;
?
;
_space_group_IT_number 14
_symmetry_cell_setting monoclinic
_symmetry_space_group_name_Hall '-P 2yn'
_symmetry_space_group_name_H-M 'P 1 21/n 1'
_atom_sites_solution_hydrogens geom
_atom_sites_solution_primary direct
_atom_sites_solution_secondary difmap
_audit_creation_method SHELXL-97
_cell_angle_alpha 90.00
_cell_angle_beta 110.51(3)
_cell_angle_gamma 90.00
_cell_formula_units_Z 2
_cell_length_a 12.112(2)
_cell_length_b 5.4414(11)
_cell_length_c 17.026(3)
_cell_measurement_reflns_used 4919
_cell_measurement_temperature 120(2)
_cell_measurement_theta_max 27.48
_cell_measurement_theta_min 2.91
_cell_volume 1051.0(4)
_computing_cell_refinement 'DENZO, COLLECT'
_computing_data_collection 'DENZO (Otwinowski & Minor, 1997) & COLLECT (Hooft, 1998)'
_computing_data_reduction 'DENZO, COLLECT'
_computing_molecular_graphics 'CAMERON (Watkin, Pearce 1993)'
_computing_structure_refinement 'SHELXL-97 (Sheldrick, 1997)'
_computing_structure_solution 'SHELXS-97 (Sheldrick, 1990)'
_diffrn_ambient_temperature 120(2)
_diffrn_detector_area_resol_mean 9.091
_diffrn_measured_fraction_theta_full 0.995
_diffrn_measured_fraction_theta_max 0.995
_diffrn_measurement_device_type 'Nonius KappaCCD Area Detector'
_diffrn_measurement_method '\f and \w scans to fill Ewald Sphere'
_diffrn_radiation_monochromator graphite
_diffrn_radiation_source 'Nonius FR591 rotating anode'
_diffrn_radiation_type MoK\a
_diffrn_radiation_wavelength 0.71073
_diffrn_reflns_av_R_equivalents 0.0443
_diffrn_reflns_av_sigmaI/netI 0.0463
_diffrn_reflns_limit_h_max 14
_diffrn_reflns_limit_h_min -15
_diffrn_reflns_limit_k_max 7
_diffrn_reflns_limit_k_min -6
_diffrn_reflns_limit_l_max 22
_diffrn_reflns_limit_l_min -21
_diffrn_reflns_number 7607
_diffrn_reflns_theta_full 27.48
_diffrn_reflns_theta_max 27.48
_diffrn_reflns_theta_min 3.59
_exptl_absorpt_coefficient_mu 1.725
_exptl_absorpt_correction_T_max 0.9830
_exptl_absorpt_correction_T_min 0.6257
_exptl_absorpt_correction_type multi-scan
_exptl_absorpt_process_details 'SORTAV (Blessing, 1997)'
_exptl_crystal_colour 'dark orange'
_exptl_crystal_density_diffrn 1.793
_exptl_crystal_density_method 'not measured'
_exptl_crystal_description needle
_exptl_crystal_F_000 576
_exptl_crystal_size_max 0.30
_exptl_crystal_size_mid 0.04
_exptl_crystal_size_min 0.01
_refine_diff_density_max 0.422
_refine_diff_density_min -0.547
_refine_diff_density_rms 0.086
_refine_ls_extinction_method none
_refine_ls_goodness_of_fit_ref 1.066
_refine_ls_hydrogen_treatment constr
_refine_ls_matrix_type full
_refine_ls_number_parameters 146
_refine_ls_number_reflns 2391
_refine_ls_number_restraints 0
_refine_ls_restrained_S_all 1.066
_refine_ls_R_factor_all 0.0369
_refine_ls_R_factor_gt 0.0300
_refine_ls_shift/su_max 0.038
_refine_ls_shift/su_mean 0.021
_refine_ls_structure_factor_coef Fsqd
_refine_ls_weighting_details 'calc w=1/[\s^2^(Fo^2^)+(0.0252P)^2^+0.6949P] where P=(Fo^2^+2Fc^2^)/3'
_refine_ls_weighting_scheme calc
_refine_ls_wR_factor_gt 0.0703
_refine_ls_wR_factor_ref 0.0735
_reflns_number_gt 2086
_reflns_number_total 2391
_reflns_threshold_expression >2sigma(I)
_cod_data_source_file b714372a.txt
_cod_data_source_block Nib2ted
_cod_depositor_comments
;
The following automatic conversions were performed:
'_symmetry_cell_setting' value 'Monoclinic' changed to 'monoclinic'
according to '/home/saulius/struct/CIF-dictionaries/cif_core.dic'
dictionary named 'cif_core.dic' version 2.4.1 from 2010-06-29.

Automatic conversion script
Id: cif_fix_enum 1527 2010-12-29 10:47:43Z saulius 
;
_cod_original_cell_volume 1050.9(4)
_cod_original_sg_symbol_H-M P2(1)/n
_cod_database_code 7201733

loop_
_symmetry_equiv_pos_as_xyz
'x, y, z'
'-x+1/2, y+1/2, -z+1/2'
'-x, -y, -z'
'x-1/2, -y-1/2, z-1/2'

loop_
_atom_site_label
_atom_site_type_symbol
_atom_site_fract_x
_atom_site_fract_y
_atom_site_fract_z
_atom_site_U_iso_or_equiv
_atom_site_adp_type
_atom_site_occupancy
_atom_site_symmetry_multiplicity
_atom_site_calc_flag
_atom_site_refinement_flags
_atom_site_disorder_assembly
_atom_site_disorder_group
C1 C 0.18492(18) 0.9143(4) 0.03649(13) 0.0128(4) Uani 1 1 d . . .
C2 C 0.26565(18) 1.1080(4) 0.08247(13) 0.0138(4) Uani 1 1 d . . .
C3 C 0.38169(19) 1.3901(4) 0.19462(14) 0.0197(5) Uani 1 1 d . . .
H3 H 0.4209 1.4771 0.2451 0.024 Uiso 1 1 calc R A 1
C4 C 0.38664(19) 1.4567(4) 0.11895(14) 0.0179(4) Uani 1 1 d . C .
H4 H 0.4295 1.5941 0.1104 0.021 Uiso 1 1 calc R B 1
C5 C 0.3169(6) 1.2880(11) 0.0517(4) 0.0179(4) Uani 0.85 1 d P C 1
H5 H 0.3090 1.3035 -0.0056 0.021 Uiso 0.85 1 calc PR C 1
S2' S 0.3296(10) 1.3192(16) 0.0437(7) 0.0337(19) Uani 0.15 1 d P C 2
C6 C -0.16836(18) 0.1558(4) 0.04597(13) 0.0130(4) Uani 1 1 d . . .
C7 C -0.23969(18) 0.0660(4) 0.09476(12) 0.0126(4) Uani 1 1 d . . .
C8 C -0.40234(19) 0.0034(4) 0.14717(13) 0.0181(5) Uani 1 1 d . . .
H8 H -0.4735 0.0047 0.1588 0.022 Uiso 1 1 calc R D 1
C9 C -0.3117(2) -0.1510(4) 0.18522(13) 0.0171(4) Uani 1 1 d . F .
H9 H -0.3192 -0.2656 0.2252 0.021 Uiso 1 1 calc R E 1
C10 C -0.1969(5) -0.1461(10) 0.1656(4) 0.0171(4) Uani 0.85 1 d P F 1
H10 H -0.1255 -0.2365 0.1876 0.021 Uiso 0.85 1 calc PR F 1
S4' S -0.2186(6) -0.1050(12) 0.1531(4) 0.0189(14) Uani 0.15 1 d P F 2
S1 S 0.10474(5) 0.76337(9) 0.08693(3) 0.01461(14) Uani 1 1 d . . .
S2 S 0.29850(17) 1.1364(3) 0.18972(9) 0.0155(3) Uani 0.85 1 d P C 1
C5' C 0.300(5) 1.144(10) 0.178(3) 0.023(6) Uiso 0.15 1 d P C 2
H5' H 0.2792 1.0475 0.2172 0.027 Uiso 0.15 1 calc PR C 2
S3 S -0.06530(5) 0.37368(9) 0.09352(3) 0.01523(14) Uani 1 1 d . . .
S4 S -0.37664(8) 0.19351(18) 0.07690(5) 0.01814(19) Uani 0.85 1 d P F 1
C10' C -0.351(2) 0.134(4) 0.0820(16) 0.023(6) Uiso 0.15 1 d P F 2
H10' H -0.3940 0.2451 0.0395 0.027 Uiso 0.15 1 calc PR F 2
Ni1 Ni 0.0000 0.5000 0.0000 0.01315(12) Uani 1 2 d S . .

loop_
_atom_site_aniso_label
_atom_site_aniso_U_11
_atom_site_aniso_U_22
_atom_site_aniso_U_33
_atom_site_aniso_U_23
_atom_site_aniso_U_13
_atom_site_aniso_U_12
C1 0.0110(10) 0.0127(10) 0.0145(10) 0.0019(8) 0.0042(8) 0.0020(8)
C2 0.0133(10) 0.0147(10) 0.0131(10) 0.0000(8) 0.0043(8) 0.0022(8)
C3 0.0149(11) 0.0237(12) 0.0197(11) -0.0064(9) 0.0049(9) -0.0011(9)
C4 0.0153(10) 0.0143(10) 0.0230(11) -0.0025(8) 0.0053(8) -0.0014(8)
C5 0.0153(10) 0.0143(10) 0.0230(11) -0.0025(8) 0.0053(8) -0.0014(8)
S2' 0.024(4) 0.018(3) 0.052(4) 0.007(3) 0.005(3) -0.009(2)
C6 0.0107(10) 0.0131(10) 0.0153(10) 0.0005(8) 0.0046(8) 0.0021(8)
C7 0.0123(10) 0.0129(9) 0.0124(10) -0.0027(8) 0.0040(8) -0.0011(8)
C8 0.0167(12) 0.0181(11) 0.0209(11) -0.0011(8) 0.0084(9) -0.0029(8)
C9 0.0231(11) 0.0153(10) 0.0142(10) -0.0005(7) 0.0081(9) -0.0025(8)
C10 0.0231(11) 0.0153(10) 0.0142(10) -0.0005(7) 0.0081(9) -0.0025(8)
S4' 0.018(3) 0.020(3) 0.018(3) -0.003(2) 0.006(2) 0.0037(18)
S1 0.0150(3) 0.0170(3) 0.0131(3) -0.00185(19) 0.0065(2) -0.0032(2)
S2 0.0176(4) 0.0194(4) 0.0106(5) -0.0031(4) 0.0064(4) -0.0062(2)
S3 0.0155(3) 0.0175(3) 0.0134(3) -0.00306(19) 0.0061(2) -0.00376(19)
S4 0.0144(4) 0.0203(4) 0.0218(4) 0.0059(3) 0.0089(3) 0.0027(3)
Ni1 0.0124(2) 0.0140(2) 0.0140(2) -0.00169(14) 0.00590(16) -0.00227(14)

loop_
_atom_type_symbol
_atom_type_description
_atom_type_scat_dispersion_real
_atom_type_scat_dispersion_imag
_atom_type_scat_source
C C 0.0033 0.0016 'International Tables Vol C Tables 4.2.6.8 and 6.1.1.4'
H H 0.0000 0.0000 'International Tables Vol C Tables 4.2.6.8 and 6.1.1.4'
S S 0.1246 0.1234 'International Tables Vol C Tables 4.2.6.8 and 6.1.1.4'
Ni Ni 0.3393 1.1124 'International Tables Vol C Tables 4.2.6.8 and 6.1.1.4'

loop_
_geom_angle_atom_site_label_1
_geom_angle_atom_site_label_2
_geom_angle_atom_site_label_3
_geom_angle
_geom_angle_site_symmetry_1
_geom_angle_site_symmetry_3
_geom_angle_publ_flag
C6 C1 C2 124.52(19) 3_565 . ?
C6 C1 S1 117.68(16) 3_565 . ?
C2 C1 S1 117.80(15) . . ?
C5 C2 C1 128.5(3) . . ?
C5 C2 S2' 1.8(7) . . ?
C1 C2 S2' 127.4(4) . . ?
C5 C2 C5' 109(2) . . ?
C1 C2 C5' 123(2) . . ?
S2' C2 C5' 110(2) . . ?
C5 C2 S2 112.0(3) . . ?
C1 C2 S2 119.41(16) . . ?
S2' C2 S2 113.1(4) . . ?
C5' C2 S2 3(2) . . ?
C4 C3 C5' 106.3(15) . . ?
C4 C3 S2 113.16(18) . . ?
C5' C3 S2 6.9(16) . . ?
C4 C3 S2' 29.51(18) . . ?
C5' C3 S2' 76.8(15) . . ?
S2 C3 S2' 83.67(18) . . ?
S2' C4 C3 122.7(3) . . ?
S2' C4 C5 11.3(5) . . ?
C3 C4 C5 111.4(3) . . ?
C2 C5 C4 111.2(5) . . ?
C4 S2' C2 98.8(6) . . ?
C4 S2' C3 27.8(2) . . ?
C2 S2' C3 71.0(4) . . ?
C1 C6 C7 124.60(18) 3_565 . ?
C1 C6 S3 119.29(16) 3_565 . ?
C7 C6 S3 115.99(15) . . ?
C10' C7 S4' 103.6(11) . . ?
C10' C7 C6 124.8(11) . . ?
S4' C7 C6 131.3(3) . . ?
C10' C7 C10 111.1(11) . . ?
S4' C7 C10 7.4(5) . . ?
C6 C7 C10 123.9(3) . . ?
C10' C7 S4 7.8(10) . . ?
S4' C7 S4 109.7(3) . . ?
C6 C7 S4 118.97(15) . . ?
C10 C7 S4 117.1(2) . . ?
C9 C8 C10' 98.9(8) . . ?
C9 C8 S4 113.50(17) . . ?
C10' C8 S4 15.1(7) . . ?
C9 C8 S4' 36.8(2) . . ?
C10' C8 S4' 62.2(8) . . ?
S4 C8 S4' 76.68(19) . . ?
C8 C9 S4' 108.8(3) . . ?
C8 C9 C10 121.9(3) . . ?
S4' C9 C10 13.1(3) . . ?
C9 C10 C7 95.5(3) . . ?
C7 S4' C9 116.0(4) . . ?
C7 S4' C10' 38.4(7) . . ?
C9 S4' C10' 77.6(7) . . ?
C7 S4' C8 81.7(3) . . ?
C9 S4' C8 34.34(16) . . ?
C10' S4' C8 43.3(7) . . ?
C1 S1 Ni1 106.16(7) . . ?
C3 S2 C2 92.15(13) . . ?
C2 C5' C3 102(3) . . ?
C6 S3 Ni1 105.76(7) . . ?
C8 S4 C7 91.90(11) . . ?
C7 C10' C8 112.2(15) . . ?
C7 C10' S4' 37.9(7) . . ?
C8 C10' S4' 74.4(9) . . ?
S3 Ni1 S3 180.0 . 3_565 ?
S3 Ni1 S1 90.89(2) . 3_565 ?
S3 Ni1 S1 89.11(2) 3_565 3_565 ?
S3 Ni1 S1 89.11(2) . . ?
S3 Ni1 S1 90.89(2) 3_565 . ?
S1 Ni1 S1 180.00(2) 3_565 . ?

loop_
_geom_bond_atom_site_label_1
_geom_bond_atom_site_label_2
_geom_bond_distance
_geom_bond_site_symmetry_2
_geom_bond_publ_flag
C1 C6 1.400(3) 3_565 ?
C1 C2 1.464(3) . ?
C1 S1 1.715(2) . ?
C2 C5 1.360(6) . ?
C2 S2' 1.647(7) . ?
C2 C5' 1.54(4) . ?
C2 S2 1.734(3) . ?
C3 C4 1.360(3) . ?
C3 C5' 1.63(5) . ?
C3 S2 1.694(3) . ?
C3 S2' 2.452(12) . ?
C4 S2' 1.434(12) . ?
C4 C5 1.480(7) . ?
C6 C1 1.400(3) 3_565 ?
C6 C7 1.476(3) . ?
C6 S3 1.706(2) . ?
C7 C10' 1.33(2) . ?
C7 S4' 1.319(7) . ?
C7 C10 1.618(5) . ?
C7 S4 1.724(2) . ?
C8 C9 1.353(3) . ?
C8 C10' 1.62(3) . ?
C8 S4 1.691(2) . ?
C8 S4' 2.270(7) . ?
C9 S4' 1.438(8) . ?
C9 C10 1.540(6) . ?
S4' C10' 2.09(2) . ?
S1 Ni1 2.1302(7) . ?
S3 Ni1 2.1251(7) . ?
Ni1 S3 2.1251(7) 3_565 ?
Ni1 S1 2.1302(7) 3_565 ?
